data_2234217
loop_
_publ_author_name
'Ghorab, Mostafa M.'
'Al-Said, Mansour S.'
'Ghabbour, Hazem A.'
'Chantrapromma, Suchada'
'Fun, Hoong-Kun'

_publ_section_title
;
 (<i>E</i>)-4-Amino-<i>N</i>-(1,2-dihydropyridin-2-ylidene)benzenesulfonamide
 nitromethane monosolvate
;
_journal_coeditor_code HB6660
_journal_issue 4
_journal_name_full 'Acta Crystallographica Section E'
_journal_page_first o1030
_journal_paper_doi 10.1107/S1600536812009865
_journal_volume 68
_journal_year 2012
_chemical_formula_iupac 'C11 H11 N3 O2 S, C H3 N O2'
_chemical_formula_moiety 'C11 H11 N3 O2 S, C H3 N O2'
_chemical_formula_sum 'C12 H14 N4 O4 S'
_chemical_formula_weight 310.34
_chemical_name_systematic
;
(<i>E</i>)-4-Amino-<i>N</i>-(1,2-dihydropyridin-2-ylidene)benzenesulfonamide
nitromethane monosolvate
;
_space_group_IT_number 61
_symmetry_cell_setting orthorhombic
_symmetry_space_group_name_Hall '-P 2ac 2ab'
_symmetry_space_group_name_H-M 'P b c a'
_atom_sites_solution_hydrogens geom
_atom_sites_solution_primary direct
_atom_sites_solution_secondary difmap
_audit_creation_method SHELXL-97
_cell_angle_alpha 90.00
_cell_angle_beta 90.00
_cell_angle_gamma 90.00
_cell_formula_units_Z 8
_cell_length_a 10.5179(3)
_cell_length_b 12.4857(3)
_cell_length_c 22.7237(6)
_cell_measurement_reflns_used 2799
_cell_measurement_temperature 296(2)
_cell_measurement_theta_max 71.56
_cell_measurement_theta_min 5.73
_cell_volume 2984.15(14)
_computing_cell_refinement 'SAINT (Bruker, 2009)'
_computing_data_collection 'APEX2 (Bruker, 2009)'
_computing_data_reduction 'SAINT (Bruker, 2009)'
_computing_molecular_graphics 'SHELXTL (Sheldrick, 2008)'
_computing_publication_material 'SHELXTL (Sheldrick, 2008) and PLATON (Spek, 2009)'
_computing_structure_refinement 'SHELXTL (Sheldrick, 2008)'
_computing_structure_solution 'SHELXTL (Sheldrick, 2008)'
_diffrn_ambient_temperature 296(2)
_diffrn_measured_fraction_theta_full 0.963
_diffrn_measured_fraction_theta_max 0.964
_diffrn_measurement_device_type 'Bruker SMART APEXII CCD'
_diffrn_measurement_method '\f and \w scans'
_diffrn_radiation_monochromator graphite
_diffrn_radiation_source 'fine-focus sealed tube'
_diffrn_radiation_type CuK\a
_diffrn_radiation_wavelength 1.54178
_diffrn_reflns_av_R_equivalents 0.0617
_diffrn_reflns_av_sigmaI/netI 0.0443
_diffrn_reflns_limit_h_max 10
_diffrn_reflns_limit_h_min -11
_diffrn_reflns_limit_k_max 15
_diffrn_reflns_limit_k_min -15
_diffrn_reflns_limit_l_max 27
_diffrn_reflns_limit_l_min -27
_diffrn_reflns_number 14569
_diffrn_reflns_theta_full 71.56
_diffrn_reflns_theta_max 71.56
_diffrn_reflns_theta_min 5.73
_diffrn_standards_number 0
_exptl_absorpt_coefficient_mu 2.136
_exptl_absorpt_correction_T_max 0.5536
_exptl_absorpt_correction_T_min 0.3918
_exptl_absorpt_correction_type multi-scan
_exptl_absorpt_process_details '(SADABS; Bruker, 2009)'
_exptl_crystal_colour Pink
_exptl_crystal_density_diffrn 1.381
_exptl_crystal_density_method 'not measured'
_exptl_crystal_description Block
_exptl_crystal_F_000 1296
_exptl_crystal_size_max 0.54
_exptl_crystal_size_mid 0.43
_exptl_crystal_size_min 0.31
_refine_diff_density_max 0.251
_refine_diff_density_min -0.423
_refine_ls_extinction_coef 0.0022(3)
_refine_ls_extinction_expression Fc^*^=kFc[1+0.001xFc^2^\l^3^/sin(2\q)]^-1/4^
_refine_ls_extinction_method 'SHELXTL (Sheldrick, 2008)'
_refine_ls_goodness_of_fit_ref 1.073
_refine_ls_hydrogen_treatment mixed
_refine_ls_matrix_type full
_refine_ls_number_parameters 196
_refine_ls_number_reflns 2799
_refine_ls_number_restraints 0
_refine_ls_restrained_S_all 1.073
_refine_ls_R_factor_all 0.0512
_refine_ls_R_factor_gt 0.0445
_refine_ls_shift/su_max 0.001
_refine_ls_shift/su_mean 0.001
_refine_ls_structure_factor_coef Fsqd
_refine_ls_weighting_details 'calc w=1/[\s^2^(Fo^2^)+(0.0843P)^2^+0.5181P] where P=(Fo^2^+2Fc^2^)/3'
_refine_ls_weighting_scheme calc
_refine_ls_wR_factor_gt 0.1387
_refine_ls_wR_factor_ref 0.1442
_reflns_number_gt 2386
_reflns_number_total 2799
_reflns_threshold_expression I>2\s(I)
_cod_data_source_file hb6660.cif
_cod_data_source_block I
_cod_database_code 2234217
_cod_database_fobs_code 2234217

loop_
_symmetry_equiv_pos_as_xyz
'x, y, z'
'-x+1/2, -y, z+1/2'
'-x, y+1/2, -z+1/2'
'x+1/2, -y+1/2, -z'
'-x, -y, -z'
'x-1/2, y, -z-1/2'
'x, -y-1/2, z-1/2'
'-x-1/2, y-1/2, z'

loop_
_atom_site_type_symbol
_atom_site_label
_atom_site_fract_x
_atom_site_fract_y
_atom_site_fract_z
_atom_site_U_iso_or_equiv
_atom_site_adp_type
_atom_site_calc_flag
_atom_site_refinement_flags
_atom_site_occupancy
_atom_site_symmetry_multiplicity
S S1 0.03202(5) 0.52678(4) 0.13912(2) 0.0537(2) Uani d . 1 1
O O1 -0.04470(16) 0.62229(11) 0.13586(7) 0.0664(4) Uani d . 1 1
O O2 0.14832(16) 0.53613(12) 0.17203(7) 0.0696(4) Uani d . 1 1
N N1 0.05275(16) 0.49231(13) 0.07212(8) 0.0549(4) Uani d . 1 1
N N2 -0.27661(19) 0.18108(17) 0.24298(10) 0.0806(6) Uani d . 1 1
H H1N2 -0.2408 0.1417 0.2699 0.097 Uiso d R 1 1
H H2N2 -0.3364 0.1534 0.2213 0.097 Uiso d R 1 1
N N3 0.13565(17) 0.39072(14) -0.00078(8) 0.0587(4) Uani d . 1 1
H H1N3 0.082(2) 0.4266(17) -0.0216(10) 0.054(6) Uiso d . 1 1
C C1 -0.05963(18) 0.42658(14) 0.17206(8) 0.0499(4) Uani d . 1 1
C C2 -0.1786(2) 0.40208(16) 0.14851(9) 0.0547(5) Uani d . 1 1
H H2A -0.2093 0.4405 0.1165 0.066 Uiso calc R 1 1
C C3 -0.2504(2) 0.32171(17) 0.17237(9) 0.0576(5) Uani d . 1 1
H H3A -0.3299 0.3063 0.1565 0.069 Uiso calc R 1 1
C C4 -0.20549(19) 0.26212(16) 0.22053(9) 0.0567(5) Uani d . 1 1
C C5 -0.0891(2) 0.29027(18) 0.24482(9) 0.0628(5) Uani d . 1 1
H H5A -0.0599 0.2542 0.2780 0.075 Uiso calc R 1 1
C C6 -0.0163(2) 0.37042(17) 0.22084(9) 0.0576(5) Uani d . 1 1
H H6A 0.0623 0.3871 0.2373 0.069 Uiso calc R 1 1
C C7 0.13465(18) 0.41433(15) 0.05728(9) 0.0530(4) Uani d . 1 1
C C8 0.2136(2) 0.3168(2) -0.02582(12) 0.0741(6) Uani d . 1 1
H H8A 0.2104 0.3049 -0.0662 0.089 Uiso calc R 1 1
C C9 0.2955(3) 0.2609(2) 0.00786(14) 0.0855(8) Uani d . 1 1
H H9A 0.3498 0.2106 -0.0088 0.103 Uiso calc R 1 1
C C10 0.2968(3) 0.2799(2) 0.06752(14) 0.0857(8) Uani d . 1 1
H H10A 0.3523 0.2413 0.0913 0.103 Uiso calc R 1 1
C C11 0.2185(2) 0.35419(18) 0.09265(11) 0.0708(6) Uani d . 1 1
H H11A 0.2205 0.3651 0.1331 0.085 Uiso calc R 1 1
O O3 0.0798(3) 0.0856(2) 0.04675(11) 0.1239(9) Uani d . 1 1
O O4 -0.0699(2) -0.0317(2) 0.06434(11) 0.1120(8) Uani d . 1 1
N N4 0.0045(3) 0.0378(3) 0.08153(15) 0.1093(9) Uani d . 1 1
C C12 0.0102(4) 0.0684(4) 0.14512(17) 0.1265(14) Uani d . 1 1
H H12A -0.0722 0.0921 0.1578 0.190 Uiso calc R 1 1
H H12B 0.0706 0.1253 0.1503 0.190 Uiso calc R 1 1
H H12C 0.0358 0.0076 0.1681 0.190 Uiso calc R 1 1

loop_
_atom_site_aniso_label
_atom_site_aniso_U_11
_atom_site_aniso_U_22
_atom_site_aniso_U_33
_atom_site_aniso_U_12
_atom_site_aniso_U_13
_atom_site_aniso_U_23
S1 0.0566(4) 0.0492(3) 0.0551(3) -0.00291(18) -0.00473(19) -0.00030(17)
O1 0.0793(11) 0.0487(8) 0.0712(10) 0.0061(7) 0.0029(7) 0.0001(6)
O2 0.0653(10) 0.0710(9) 0.0724(10) -0.0133(7) -0.0152(8) -0.0063(7)
N1 0.0541(9) 0.0559(8) 0.0546(9) 0.0045(7) -0.0008(7) 0.0066(7)
N2 0.0624(12) 0.0869(13) 0.0923(15) -0.0077(10) -0.0068(10) 0.0371(11)
N3 0.0544(10) 0.0631(9) 0.0587(10) 0.0083(8) -0.0006(8) 0.0047(8)
C1 0.0513(10) 0.0518(9) 0.0464(9) 0.0002(8) -0.0059(7) -0.0004(7)
C2 0.0549(11) 0.0588(10) 0.0505(10) 0.0017(8) -0.0082(8) 0.0071(8)
C3 0.0479(10) 0.0659(11) 0.0589(11) -0.0003(8) -0.0077(8) 0.0038(9)
C4 0.0494(10) 0.0626(10) 0.0580(11) 0.0039(9) 0.0040(8) 0.0082(8)
C5 0.0618(13) 0.0740(12) 0.0525(10) 0.0043(10) -0.0075(9) 0.0153(9)
C6 0.0546(11) 0.0663(11) 0.0518(11) -0.0017(9) -0.0110(8) 0.0050(8)
C7 0.0476(10) 0.0520(9) 0.0595(11) -0.0021(8) -0.0016(8) 0.0072(8)
C8 0.0688(14) 0.0791(14) 0.0744(14) 0.0156(12) 0.0052(11) -0.0043(11)
C9 0.0784(17) 0.0795(15) 0.0985(19) 0.0293(14) 0.0006(14) -0.0035(14)
C10 0.0832(17) 0.0737(14) 0.100(2) 0.0258(13) -0.0213(15) 0.0060(13)
C11 0.0739(15) 0.0672(12) 0.0712(14) 0.0110(11) -0.0150(11) 0.0046(10)
O3 0.1205(18) 0.148(2) 0.1029(17) -0.0638(17) 0.0212(14) -0.0115(15)
O4 0.0996(15) 0.141(2) 0.0955(15) -0.0502(15) 0.0236(13) -0.0211(13)
N4 0.0867(17) 0.139(2) 0.103(2) -0.0042(17) 0.0109(16) -0.0112(17)
C12 0.122(3) 0.169(4) 0.089(2) -0.013(3) 0.004(2) -0.033(2)

loop_
_atom_type_symbol
_atom_type_description
_atom_type_scat_dispersion_real
_atom_type_scat_dispersion_imag
_atom_type_scat_source
C C 0.0181 0.0091 'International Tables Vol C Tables 4.2.6.8 and 6.1.1.4'
H H 0.0000 0.0000 'International Tables Vol C Tables 4.2.6.8 and 6.1.1.4'
N N 0.0311 0.0180 'International Tables Vol C Tables 4.2.6.8 and 6.1.1.4'
O O 0.0492 0.0322 'International Tables Vol C Tables 4.2.6.8 and 6.1.1.4'
S S 0.3331 0.5567 'International Tables Vol C Tables 4.2.6.8 and 6.1.1.4'

loop_
_geom_angle_atom_site_label_1
_geom_angle_atom_site_label_2
_geom_angle_atom_site_label_3
_geom_angle
O2 S1 O1 115.82(10)
O2 S1 N1 113.66(10)
O1 S1 N1 104.49(9)
O2 S1 C1 107.73(10)
O1 S1 C1 107.78(9)
N1 S1 C1 106.90(9)
C7 N1 S1 121.49(14)
C4 N2 H1N2 116.5
C4 N2 H2N2 118.8
H1N2 N2 H2N2 119.1
C7 N3 C8 124.15(19)
C7 N3 H1N3 114.7(15)
C8 N3 H1N3 121.1(16)
C6 C1 C2 119.35(18)
C6 C1 S1 121.47(15)
C2 C1 S1 119.17(15)
C3 C2 C1 120.26(18)
C3 C2 H2A 119.9
C1 C2 H2A 119.9
C2 C3 C4 120.77(19)
C2 C3 H3A 119.6
C4 C3 H3A 119.6
N2 C4 C5 121.67(19)
N2 C4 C3 120.14(19)
C5 C4 C3 118.18(19)
C6 C5 C4 121.24(18)
C6 C5 H5A 119.4
C4 C5 H5A 119.4
C5 C6 C1 120.10(19)
C5 C6 H6A 119.9
C1 C6 H6A 119.9
N1 C7 N3 114.09(17)
N1 C7 C11 130.1(2)
N3 C7 C11 115.81(19)
C9 C8 N3 120.0(2)
C9 C8 H8A 120.0
N3 C8 H8A 120.0
C8 C9 C10 118.4(2)
C8 C9 H9A 120.8
C10 C9 H9A 120.8
C11 C10 C9 121.5(2)
C11 C10 H10A 119.2
C9 C10 H10A 119.2
C10 C11 C7 120.0(2)
C10 C11 H11A 120.0
C7 C11 H11A 120.0
O4 N4 O3 122.0(3)
O4 N4 C12 120.8(3)
O3 N4 C12 117.2(3)
N4 C12 H12A 109.5
N4 C12 H12B 109.5
H12A C12 H12B 109.5
N4 C12 H12C 109.5
H12A C12 H12C 109.5
H12B C12 H12C 109.5

loop_
_geom_bond_atom_site_label_1
_geom_bond_atom_site_label_2
_geom_bond_distance
S1 O2 1.4384(16)
S1 O1 1.4418(15)
S1 N1 1.5971(18)
S1 C1 1.7477(19)
N1 C7 1.343(3)
N2 C4 1.358(3)
N2 H1N2 0.8700
N2 H2N2 0.8699
N3 C7 1.352(3)
N3 C8 1.359(3)
N3 H1N3 0.86(2)
C1 C6 1.389(3)
C1 C2 1.395(3)
C2 C3 1.368(3)
C2 H2A 0.9300
C3 C4 1.405(3)
C3 H3A 0.9300
C4 C5 1.388(3)
C5 C6 1.373(3)
C5 H5A 0.9300
C6 H6A 0.9300
C7 C11 1.410(3)
C8 C9 1.347(4)
C8 H8A 0.9300
C9 C10 1.377(4)
C9 H9A 0.9300
C10 C11 1.365(4)
C10 H10A 0.9300
C11 H11A 0.9300
O3 N4 1.268(4)
O4 N4 1.232(4)
N4 C12 1.496(5)
C12 H12A 0.9600
C12 H12B 0.9600
C12 H12C 0.9600

loop_
_geom_hbond_atom_site_label_D
_geom_hbond_atom_site_label_H
_geom_hbond_atom_site_label_A
_geom_hbond_site_symmetry_A
_geom_hbond_distance_DH
_geom_hbond_distance_HA
_geom_hbond_distance_DA
_geom_hbond_angle_DHA
_geom_hbond_publ_flag
N2 H1N2 O2 3_545 0.87 2.10 2.971(3) 174 y
N2 H2N2 O1 8_555 0.87 2.34 3.162(3) 157 y
N3 H1N3 N1 5_565 0.86(2) 2.09(2) 2.948(2) 178(2) y
C8 H8A O1 5_565 0.93 2.52 3.160(3) 126 y

loop_
_geom_torsion_atom_site_label_1
_geom_torsion_atom_site_label_2
_geom_torsion_atom_site_label_3
_geom_torsion_atom_site_label_4
_geom_torsion
O2 S1 N1 C7 43.60(19)
O1 S1 N1 C7 170.79(16)
C1 S1 N1 C7 -75.12(17)
O2 S1 C1 C6 -0.9(2)
O1 S1 C1 C6 -126.50(18)
N1 S1 C1 C6 121.65(17)
O2 S1 C1 C2 179.59(16)
O1 S1 C1 C2 53.96(18)
N1 S1 C1 C2 -57.89(18)
C6 C1 C2 C3 -1.6(3)
S1 C1 C2 C3 177.94(16)
C1 C2 C3 C4 -0.5(3)
C2 C3 C4 N2 -178.6(2)
C2 C3 C4 C5 2.9(3)
N2 C4 C5 C6 178.2(2)
C3 C4 C5 C6 -3.3(3)
C4 C5 C6 C1 1.3(3)
C2 C1 C6 C5 1.2(3)
S1 C1 C6 C5 -178.33(17)
S1 N1 C7 N3 176.39(14)
S1 N1 C7 C11 -3.6(3)
C8 N3 C7 N1 178.0(2)
C8 N3 C7 C11 -2.0(3)
C7 N3 C8 C9 0.8(4)
N3 C8 C9 C10 0.6(4)
C8 C9 C10 C11 -0.6(5)
C9 C10 C11 C7 -0.7(4)
N1 C7 C11 C10 -178.1(2)
N3 C7 C11 C10 1.9(3)
